data_1504274
loop_
_publ_author_name
'Xue, Min'
'Chen, Chuan-Feng'

_publ_section_title
;
 Triptycene-derived N(H)-bridged azacalixarenes: synthesis, structure, and
 encapsulation of small neutral molecules in the solid state.
;
_journal_issue 22
_journal_name_full 'Organic letters'
_journal_page_first 5294
_journal_page_last 5297
_journal_paper_doi 10.1021/ol902246c
_journal_volume 11
_journal_year 2009
_chemical_formula_sum 'C10 H10 Cl2 N10 O'
_chemical_formula_weight 356.04
_chemical_name_systematic
; 
 ? 
;
_space_group_IT_number 15
_symmetry_cell_setting monoclinic
_symmetry_space_group_name_Hall '-C 2yc'
_symmetry_space_group_name_H-M 'C 1 2/c 1'
_atom_sites_solution_hydrogens geom
_atom_sites_solution_primary direct
_atom_sites_solution_secondary difmap
_audit_creation_method SHELXL-97
_cell_angle_alpha 90.00
_cell_angle_beta 112.55(3)
_cell_angle_gamma 90.00
_cell_formula_units_Z 24
_cell_length_a 26.903(5)
_cell_length_b 19.366(4)
_cell_length_c 27.680(6)
_cell_measurement_reflns_used 15988
_cell_measurement_temperature 293(2)
_cell_measurement_theta_max 27.8
_cell_measurement_theta_min 1.7
_cell_volume 13319(6)
_computing_cell_refinement CrystalClear
_computing_data_collection CrystalClear
_computing_data_reduction CrystalClear
_computing_publication_material 'CrystalStructure 3.7.0'
_computing_structure_refinement 'SHELXL-97 (Sheldrick, 1997)'
_computing_structure_solution 'SHELXS-97 (Sheldrick, 1990)'
_diffrn_ambient_temperature 293(2)
_diffrn_measured_fraction_theta_full 0.997
_diffrn_measured_fraction_theta_max 0.997
_diffrn_measurement_device_type 'Rigaku Saturn CCD area detector'
_diffrn_measurement_method '\w and \f scans'
_diffrn_radiation_monochromator graphite
_diffrn_radiation_source 'fine-focus sealed tube'
_diffrn_radiation_type MoK\a
_diffrn_radiation_wavelength 0.71073
_diffrn_reflns_av_R_equivalents 0.1045
_diffrn_reflns_av_sigmaI/netI 0.0986
_diffrn_reflns_limit_h_max 32
_diffrn_reflns_limit_h_min -31
_diffrn_reflns_limit_k_max 15
_diffrn_reflns_limit_k_min -23
_diffrn_reflns_limit_l_max 32
_diffrn_reflns_limit_l_min -32
_diffrn_reflns_number 37390
_diffrn_reflns_theta_full 25.02
_diffrn_reflns_theta_max 25.02
_diffrn_reflns_theta_min 1.33
_diffrn_standards_decay_% 0
_diffrn_standards_interval_count 0
_diffrn_standards_interval_time 0
_diffrn_standards_number 0
_exptl_absorpt_coefficient_mu 0.307
_exptl_absorpt_correction_T_max 0.9887
_exptl_absorpt_correction_T_min 0.9687
_exptl_absorpt_correction_type multi-scan
_exptl_absorpt_process_details CrystalClear
_exptl_crystal_colour colorless
_exptl_crystal_density_diffrn 1.094
_exptl_crystal_density_method 'not measured'
_exptl_crystal_description block
_exptl_crystal_F_000 6096
_exptl_crystal_size_max 0.21
_exptl_crystal_size_mid 0.13
_exptl_crystal_size_min 0.11
_refine_diff_density_max 1.551
_refine_diff_density_min -1.972
_refine_diff_density_rms 0.178
_refine_ls_extinction_method none
_refine_ls_goodness_of_fit_ref 1.813
_refine_ls_hydrogen_treatment constr
_refine_ls_matrix_type full
_refine_ls_number_parameters 721
_refine_ls_number_reflns 11719
_refine_ls_number_restraints 42
_refine_ls_restrained_S_all 1.816
_refine_ls_R_factor_all 0.2723
_refine_ls_R_factor_gt 0.2099
_refine_ls_shift/su_max 0.197
_refine_ls_shift/su_mean 0.195
_refine_ls_structure_factor_coef Fsqd
_refine_ls_weighting_details 'calc w=1/[\s^2^(Fo^2^)+(0.2000P)^2^+0.0000P] where P=(Fo^2^+2Fc^2^)/3'
_refine_ls_weighting_scheme calc
_refine_ls_wR_factor_gt 0.5191
_refine_ls_wR_factor_ref 0.5498
_reflns_number_gt 6348
_reflns_number_total 11719
_reflns_threshold_expression >2sigma(I)
_cod_data_source_file ol902246c_si_003.cif
_cod_data_source_block r081015c1
_cod_original_cell_volume 13319(5)
_cod_original_formula_sum 'C10 H10 Cl2 N10 O1'
_cod_database_code 1504274

loop_
_symmetry_equiv_pos_as_xyz
'x, y, z'
'-x, y, -z+1/2'
'x+1/2, y+1/2, z'
'-x+1/2, y+1/2, -z+1/2'
'-x, -y, -z'
'x, -y, z-1/2'
'-x+1/2, -y+1/2, -z'
'x+1/2, -y+1/2, z-1/2'

loop_
_atom_site_label
_atom_site_type_symbol
_atom_site_fract_x
_atom_site_fract_y
_atom_site_fract_z
_atom_site_U_iso_or_equiv
_atom_site_adp_type
_atom_site_occupancy
_atom_site_symmetry_multiplicity
_atom_site_calc_flag
_atom_site_refinement_flags
_atom_site_disorder_assembly
_atom_site_disorder_group
Cl1 Cl 0.50111(8) 0.23223(12) 0.12277(7) 0.0970(7) Uani 1 1 d . A 1
Cl2 Cl 0.77759(12) 0.87233(13) 0.39889(9) 0.1393(8) Uani 1 1 d . A 1
N1 N 0.57502(19) 0.3061(3) 0.30681(17) 0.0504(13) Uani 1 1 d . A 1
H1 H 0.5417 0.3055 0.3029 0.060 Uiso 1 1 calc R A 1
N2 N 0.5411(2) 0.2781(3) 0.21873(19) 0.0578(15) Uani 1 1 d . A 1
N3 N 0.6022(2) 0.2581(3) 0.1758(2) 0.0688(17) Uani 1 1 d . A 1
N4 N 0.6369(2) 0.2974(3) 0.26590(17) 0.0525(13) Uani 1 1 d . A 1
N5 N 0.6914(2) 0.2883(3) 0.21713(19) 0.0613(15) Uani 1 1 d . A 1
H5 H 0.6908 0.2805 0.1863 0.074 Uiso 1 1 calc R A 1
N6 N 0.8565(2) 0.6493(4) 0.3789(2) 0.0851(19) Uani 1 1 d . A 1
H6 H 0.8716 0.6755 0.3634 0.102 Uiso 1 1 calc R A 1
N7 N 0.8031(3) 0.6473(4) 0.4297(2) 0.108(2) Uani 1 1 d . A 1
N8 N 0.7710(4) 0.7572(4) 0.4461(3) 0.154(2) Uani 1 1 d . A 1
N9 N 0.8179(3) 0.7524(4) 0.3898(2) 0.090(2) Uani 1 1 d . A 1
N10 N 0.7550(3) 0.6551(4) 0.4813(3) 0.155(2) Uani 1 1 d . A 1
H10 H 0.7394 0.6820 0.4958 0.186 Uiso 1 1 calc R A 1
C1 C 0.5861(2) 0.2931(3) 0.2632(2) 0.0486(15) Uani 1 1 d . A 1
C2 C 0.5552(3) 0.2594(4) 0.1795(3) 0.069(2) Uani 1 1 d . A 1
C3 C 0.6441(3) 0.2813(3) 0.2217(2) 0.0607(19) Uani 1 1 d . A 1
C4 C 0.7431(3) 0.3068(4) 0.2555(2) 0.0625(18) Uani 1 1 d . A 1
C5 C 0.7864(3) 0.2890(4) 0.2414(2) 0.0678(19) Uani 1 1 d . A 1
H5A H 0.7801 0.2655 0.2103 0.081 Uiso 1 1 calc R A 1
C6 C 0.8394(3) 0.3069(4) 0.2746(2) 0.0693(19) Uani 1 1 d . A 1
H6A H 0.8682 0.2965 0.2651 0.083 Uiso 1 1 calc R A 1
C7 C 0.8480(3) 0.3403(4) 0.3215(3) 0.071(2) Uani 1 1 d . A 1
C8 C 0.9021(3) 0.3648(4) 0.3629(3) 0.075(2) Uani 1 1 d . A 1
H8 H 0.9329 0.3540 0.3536 0.090 Uiso 1 1 calc R A 1
C9 C 0.8956(3) 0.4381(5) 0.3688(3) 0.084(2) Uani 1 1 d . A 1
C10 C 0.9259(3) 0.4942(4) 0.3582(3) 0.086(2) Uani 1 1 d . A 1
H10A H 0.9544 0.4852 0.3480 0.104 Uiso 1 1 calc R A 1
C11 C 0.9117(3) 0.5593(5) 0.3634(3) 0.087(3) Uani 1 1 d . A 1
H11 H 0.9319 0.5946 0.3573 0.105 Uiso 1 1 calc R A 1
C12 C 0.8679(3) 0.5786(4) 0.3777(3) 0.080(2) Uani 1 1 d . A 1
C13 C 0.8370(3) 0.5224(5) 0.3871(3) 0.089(3) Uani 1 1 d . A 1
H13 H 0.8081 0.5315 0.3967 0.106 Uiso 1 1 calc R A 1
C14 C 0.8515(3) 0.4551(4) 0.3817(3) 0.077(2) Uani 1 1 d . A 1
C15 C 0.8203(3) 0.3946(4) 0.3883(2) 0.0662(19) Uani 1 1 d . A 1
H15 H 0.7901 0.4072 0.3980 0.079 Uiso 1 1 calc R A 1
C16 C 0.8032(3) 0.3565(4) 0.3354(2) 0.069(2) Uani 1 1 d . A 1
C17 C 0.7506(2) 0.3387(3) 0.3026(2) 0.0585(17) Uani 1 1 d . A 1
H17 H 0.7216 0.3480 0.3121 0.070 Uiso 1 1 calc R A 1
C18 C 0.8618(3) 0.3461(4) 0.4280(3) 0.073(2) Uani 1 1 d . A 1
C19 C 0.8581(3) 0.3181(4) 0.4734(3) 0.081(2) Uani 1 1 d . A 1
H19 H 0.8290 0.3289 0.4823 0.097 Uiso 1 1 calc R A 1
C20 C 0.8982(3) 0.2743(4) 0.5048(3) 0.081(2) Uani 1 1 d . A 1
H20 H 0.8959 0.2563 0.5350 0.097 Uiso 1 1 calc R A 1
C21 C 0.9435(4) 0.2559(5) 0.4913(3) 0.095(3) Uani 1 1 d . A 1
H21 H 0.9698 0.2255 0.5122 0.114 Uiso 1 1 calc R A 1
C22 C 0.9470(3) 0.2848(5) 0.4461(3) 0.095(3) Uani 1 1 d . A 1
H22 H 0.9761 0.2747 0.4370 0.114 Uiso 1 1 calc R A 1
C23 C 0.9055(3) 0.3298(5) 0.4144(3) 0.083(2) Uani 1 1 d . A 1
C24 C 0.8268(3) 0.6823(4) 0.3997(3) 0.083(2) Uani 1 1 d . A 1
C25 C 0.7916(4) 0.7845(4) 0.4128(3) 0.103(2) Uani 1 1 d . A 1
C26 C 0.7783(3) 0.6843(4) 0.4507(3) 0.106(2) Uani 1 1 d . A 1
C27 C 0.7545(3) 0.5819(4) 0.4912(2) 0.0828(19) Uani 1 1 d . A 1
C28 C 0.6928(4) 0.5593(5) 0.4737(3) 0.138(3) Uani 1 1 d . A 1
H28 H 0.6624 0.5868 0.4583 0.166 Uiso 1 1 calc R A 1
C29 C 0.6945(3) 0.4851(4) 0.4876(3) 0.093(2) Uani 1 1 d . A 1
C30 C 0.6378(4) 0.4472(4) 0.4735(2) 0.089(2) Uani 1 1 d . A 1
H30 H 0.6063 0.4773 0.4586 0.107 Uiso 1 1 calc R A 1
C31 C 0.6404(3) 0.3881(4) 0.4375(2) 0.072(2) Uani 1 1 d . A 1
C32 C 0.6025(3) 0.3733(3) 0.3862(2) 0.0600(18) Uani 1 1 d . A 1
H32 H 0.5709 0.3987 0.3718 0.072 Uiso 1 1 calc R A 1
C33 C 0.6136(2) 0.3204(3) 0.3581(2) 0.0512(16) Uani 1 1 d . A 1
C34 C 0.6605(2) 0.2815(4) 0.3800(2) 0.0585(18) Uani 1 1 d . A 1
H34 H 0.6668 0.2451 0.3611 0.070 Uiso 1 1 calc R A 1
C35 C 0.6987(3) 0.2966(4) 0.4308(2) 0.071(2) Uani 1 1 d . A 1
H35 H 0.7309 0.2722 0.4446 0.085 Uiso 1 1 calc R A 1
C36 C 0.6874(3) 0.3479(4) 0.4593(2) 0.0662(19) Uani 1 1 d . A 1
C37 C 0.7260(3) 0.3726(4) 0.5149(2) 0.080(2) Uani 1 1 d . A 1
H37 H 0.7574 0.3423 0.5303 0.096 Uiso 1 1 calc R A 1
C38 C 0.7413(4) 0.4437(5) 0.5085(3) 0.092(3) Uani 1 1 d . A 1
C39 C 0.7910(3) 0.4699(5) 0.5201(2) 0.093(2) Uani 1 1 d . A 1
H39 H 0.8210 0.4413 0.5340 0.112 Uiso 1 1 calc R A 1
C40 C 0.7981(5) 0.5413(7) 0.5111(3) 0.128(4) Uani 1 1 d . A 1
H40 H 0.8324 0.5594 0.5190 0.153 Uiso 1 1 calc R A 1
C41 C 0.6900(3) 0.3738(5) 0.5479(3) 0.086(3) Uani 1 1 d . A 1
C42 C 0.6980(3) 0.3404(5) 0.5938(3) 0.102(3) Uani 1 1 d . A 1
H42 H 0.7291 0.3138 0.6079 0.123 Uiso 1 1 calc R A 1
C43 C 0.6669(3) 0.3418(5) 0.6199(3) 0.101(3) Uani 1 1 d . A 1
H43 H 0.6755 0.3175 0.6510 0.121 Uiso 1 1 calc R A 1
C44 C 0.6197(4) 0.3817(6) 0.5990(3) 0.127(3) Uani 1 1 d . A 1
H44 H 0.5967 0.3840 0.6170 0.153 Uiso 1 1 calc R A 1
C45 C 0.6057(4) 0.4197(5) 0.5495(3) 0.104(3) Uani 1 1 d . A 1
H45 H 0.5748 0.4465 0.5352 0.125 Uiso 1 1 calc R A 1
C46 C 0.6437(3) 0.4118(4) 0.5257(2) 0.088(2) Uani 1 1 d . A 1
Cl3 Cl 0.3037(2) 0.12979(17) 0.22717(14) 0.0938(16) Uani 0.50 1 d P B 1
Cl4 Cl 0.3024(2) -0.01629(19) 0.24053(14) 0.0995(16) Uani 0.50 1 d P B 1
Cl5 Cl 0.3029(2) 0.0347(2) 0.14480(15) 0.1122(16) Uani 0.50 1 d P B 1
C47 C 0.2755(8) 0.0517(6) 0.1936(5) 0.082(5) Uani 0.50 1 d P B 1
Cl6 Cl 0.32534(16) 0.4960(2) 0.16254(15) 0.0856(11) Uani 0.50 1 d PU C 1
Cl7 Cl 0.3488(3) 0.4806(2) 0.27376(17) 0.117(2) Uani 0.50 1 d P C 1
Cl8 Cl 0.2994(2) 0.6054(2) 0.22061(19) 0.1126(15) Uani 0.50 1 d P C 1
C48 C 0.3001(10) 0.5148(11) 0.2143(7) 0.147(7) Uani 0.50 1 d P C 1
Cl9 Cl 0.56536(18) 0.3782(2) 0.01377(15) 0.0955(13) Uani 0.50 1 d P D 1
Cl10 Cl 0.53554(17) 0.4235(2) 0.09854(18) 0.1087(12) Uani 0.50 1 d P D 1
C49 C 0.5887(6) 0.3914(7) 0.0805(5) 0.068(4) Uani 0.50 1 d P D 1
Cl11 Cl 0.8930(3) 0.7395(6) 0.5642(3) 0.190(4) Uani 0.50 1 d P E 1
Cl12 Cl 0.8903(9) 0.6523(8) 0.6438(5) 0.347(9) Uani 0.50 1 d P E 1
Cl13 Cl 0.8571(4) 0.7807(8) 0.6468(3) 0.273(5) Uani 0.50 1 d P E 1
C50 C 0.8559(12) 0.713(2) 0.6027(9) 0.179(13) Uani 0.50 1 d P E 1
Cl14 Cl 0.0441(3) 0.5598(4) 0.4654(3) 0.164(3) Uani 0.50 1 d PU . 1
Cl15 Cl 0.0462(3) 0.4232(4) 0.4755(3) 0.156(3) Uani 0.50 1 d PU . 1
Cl16 Cl -0.0319(2) 0.4962(3) 0.5031(2) 0.1214(17) Uani 0.50 1 d P . 1
C51 C 0.0325(9) 0.4938(15) 0.4969(11) 0.246(7) Uani 1 1 d U . 1
Cl17 Cl -0.0545(5) 0.5941(6) 0.2529(5) 0.119(3) Uani 0.25 1 d PU . 1
Cl18 Cl 0.0453(6) 0.5755(8) 0.3418(6) 0.152(4) Uani 0.25 1 d PU F 1
C52 C 0.0147(12) 0.5559(15) 0.2718(11) 0.070(6) Uani 0.25 1 d PU . 1

loop_
_atom_site_aniso_label
_atom_site_aniso_U_11
_atom_site_aniso_U_22
_atom_site_aniso_U_33
_atom_site_aniso_U_23
_atom_site_aniso_U_13
_atom_site_aniso_U_12
Cl1 0.0624(10) 0.1394(15) 0.0571(10) -0.0492(10) -0.0129(9) 0.0368(11)
Cl2 0.2382(19) 0.1189(17) 0.1112(11) -0.0457(11) 0.1229(11) -0.0547(16)
N1 0.044(2) 0.065(3) 0.032(2) -0.008(2) 0.003(2) -0.015(2)
N2 0.052(3) 0.068(3) 0.039(2) -0.014(2) 0.002(2) 0.006(3)
N3 0.061(3) 0.092(4) 0.040(3) -0.020(3) 0.005(2) 0.011(3)
N4 0.061(3) 0.060(3) 0.034(2) 0.001(2) 0.014(2) 0.003(2)
N5 0.056(3) 0.084(4) 0.040(2) 0.009(2) 0.014(2) 0.012(3)
N6 0.079(3) 0.121(5) 0.066(3) 0.002(3) 0.039(3) -0.025(4)
N7 0.182(5) 0.102(4) 0.063(3) -0.033(3) 0.073(3) -0.076(4)
N8 0.287(6) 0.118(5) 0.132(4) -0.073(3) 0.164(3) -0.096(5)
N9 0.112(4) 0.105(4) 0.057(3) -0.010(3) 0.038(3) -0.032(4)
N10 0.276(5) 0.112(5) 0.166(4) -0.077(3) 0.184(3) -0.091(5)
C1 0.050(3) 0.049(3) 0.038(3) -0.006(2) 0.007(3) -0.008(3)
C2 0.064(4) 0.082(4) 0.040(3) -0.015(3) -0.002(3) 0.030(4)
C3 0.071(4) 0.071(4) 0.027(3) -0.001(3) 0.003(3) 0.008(3)
C4 0.071(4) 0.075(4) 0.041(3) 0.011(3) 0.022(3) 0.000(3)
C5 0.073(4) 0.084(4) 0.048(3) 0.025(3) 0.024(3) 0.005(4)
C6 0.068(3) 0.093(5) 0.057(3) 0.024(3) 0.036(3) 0.007(3)
C7 0.058(3) 0.096(5) 0.057(3) 0.027(3) 0.022(3) -0.004(4)
C8 0.065(4) 0.097(5) 0.063(4) 0.020(4) 0.025(3) -0.014(4)
C9 0.059(3) 0.134(6) 0.053(4) 0.019(4) 0.016(3) -0.038(4)
C10 0.074(4) 0.107(6) 0.083(4) 0.024(4) 0.035(3) -0.018(4)
C11 0.065(4) 0.128(7) 0.076(4) 0.014(4) 0.034(3) -0.026(4)
C12 0.089(4) 0.097(5) 0.051(3) 0.000(3) 0.024(3) -0.044(4)
C13 0.061(4) 0.152(7) 0.039(3) 0.007(4) 0.004(3) -0.046(4)
C14 0.079(4) 0.084(5) 0.059(4) 0.001(4) 0.019(4) -0.029(4)
C15 0.057(3) 0.095(4) 0.045(3) 0.015(3) 0.018(3) -0.024(3)
C16 0.066(4) 0.094(5) 0.041(3) 0.016(3) 0.014(3) -0.019(4)
C17 0.052(3) 0.074(4) 0.047(3) 0.016(3) 0.016(3) -0.012(3)
C18 0.054(4) 0.105(5) 0.047(3) 0.014(4) 0.005(3) -0.023(4)
C19 0.068(4) 0.125(6) 0.045(3) 0.009(4) 0.016(3) -0.038(4)
C20 0.071(4) 0.115(6) 0.038(3) 0.017(4) 0.000(3) -0.034(4)
C21 0.084(5) 0.120(6) 0.053(4) 0.026(4) -0.004(4) -0.022(5)
C22 0.061(4) 0.131(6) 0.083(5) 0.028(5) 0.017(4) -0.034(4)
C23 0.055(3) 0.126(6) 0.064(4) 0.023(4) 0.017(3) -0.036(4)
C24 0.092(5) 0.091(5) 0.054(4) -0.005(4) 0.016(4) -0.048(4)
C25 0.169(6) 0.079(5) 0.092(4) -0.041(4) 0.084(4) -0.061(5)
C26 0.168(5) 0.091(5) 0.106(4) -0.039(4) 0.104(4) -0.053(5)
C27 0.132(4) 0.085(4) 0.058(3) -0.032(3) 0.065(3) -0.061(4)
C28 0.252(6) 0.138(6) 0.076(3) -0.061(4) 0.120(3) -0.095(6)
C29 0.165(5) 0.083(4) 0.053(3) -0.026(3) 0.065(3) -0.072(4)
C30 0.146(6) 0.093(5) 0.033(3) -0.012(3) 0.041(3) -0.039(5)
C31 0.103(4) 0.080(4) 0.030(3) -0.005(3) 0.022(3) -0.048(4)
C32 0.069(3) 0.079(4) 0.034(3) -0.007(3) 0.021(3) -0.021(3)
C33 0.050(3) 0.069(4) 0.030(2) -0.002(2) 0.009(2) -0.024(3)
C34 0.048(3) 0.087(4) 0.034(3) 0.005(3) 0.008(2) -0.022(3)
C35 0.062(3) 0.108(5) 0.036(3) 0.019(3) 0.013(3) -0.028(4)
C36 0.073(3) 0.094(4) 0.028(3) 0.004(3) 0.015(3) -0.043(3)
C37 0.084(4) 0.120(5) 0.031(3) 0.011(3) 0.015(3) -0.053(4)
C38 0.116(5) 0.124(6) 0.027(3) -0.010(4) 0.017(3) -0.055(5)
C39 0.117(4) 0.127(6) 0.040(3) -0.018(3) 0.036(3) -0.081(4)
C40 0.138(7) 0.188(10) 0.071(5) -0.046(6) 0.056(5) -0.045(7)
C41 0.098(5) 0.112(6) 0.037(3) 0.001(3) 0.014(4) -0.047(5)
C42 0.083(4) 0.183(7) 0.035(3) 0.019(4) 0.015(3) -0.068(5)
C43 0.090(5) 0.146(7) 0.055(4) 0.031(4) 0.014(4) -0.032(5)
C44 0.159(5) 0.184(9) 0.069(4) -0.027(4) 0.078(4) -0.092(6)
C45 0.130(6) 0.134(7) 0.049(4) -0.010(4) 0.035(4) -0.056(6)
C46 0.130(5) 0.107(5) 0.032(3) -0.014(3) 0.037(3) -0.058(5)
Cl3 0.149(4) 0.0521(17) 0.0406(18) -0.0105(15) -0.007(2) -0.027(2)
Cl4 0.171(4) 0.066(2) 0.0499(18) 0.0235(15) 0.029(2) -0.002(2)
Cl5 0.188(4) 0.096(3) 0.0509(18) 0.0233(18) 0.043(2) 0.062(3)
C47 0.174(14) 0.030(5) 0.030(6) -0.002(5) 0.026(7) -0.011(8)
Cl6 0.092(2) 0.108(3) 0.0625(17) -0.0137(17) 0.0365(15) 0.021(2)
Cl7 0.188(5) 0.086(3) 0.062(2) -0.011(2) 0.032(3) 0.003(3)
Cl8 0.171(4) 0.074(2) 0.110(3) -0.007(2) 0.073(3) 0.032(3)
C48 0.260(17) 0.127(13) 0.062(9) 0.016(8) 0.069(10) 0.111(13)
Cl9 0.122(3) 0.106(3) 0.0669(19) 0.0001(18) 0.0459(19) -0.039(2)
Cl10 0.134(2) 0.091(3) 0.148(3) 0.037(2) 0.1057(18) 0.051(2)
C49 0.087(7) 0.061(7) 0.071(7) 0.020(6) 0.048(6) 0.027(7)
Cl11 0.112(4) 0.318(11) 0.160(5) 0.011(6) 0.076(3) -0.013(6)
Cl12 0.59(2) 0.283(12) 0.156(8) -0.064(8) 0.126(11) -0.153(15)
Cl13 0.210(6) 0.497(16) 0.149(5) -0.128(7) 0.109(4) -0.172(8)
C50 0.17(2) 0.29(4) 0.082(12) 0.040(18) 0.064(13) 0.03(2)
Cl14 0.150(4) 0.164(5) 0.158(5) 0.013(4) 0.037(4) -0.040(4)
Cl15 0.129(4) 0.150(4) 0.162(5) -0.015(4) 0.026(4) -0.017(4)
Cl16 0.092(3) 0.147(3) 0.108(3) -0.004(3) 0.019(2) -0.004(3)
C51 0.230(8) 0.249(9) 0.239(9) -0.004(7) 0.068(6) 0.001(7)
Cl17 0.111(5) 0.117(6) 0.124(5) -0.011(5) 0.040(4) -0.006(5)
Cl18 0.159(6) 0.160(7) 0.143(6) 0.012(5) 0.065(5) -0.012(6)
C52 0.070(8) 0.066(8) 0.072(8) -0.003(6) 0.024(6) 0.010(6)

loop_
_atom_type_symbol
_atom_type_description
_atom_type_scat_dispersion_real
_atom_type_scat_dispersion_imag
_atom_type_scat_source
C C 0.0033 0.0016 'International Tables Vol C Tables 4.2.6.8 and 6.1.1.4'
H H 0.0000 0.0000 'International Tables Vol C Tables 4.2.6.8 and 6.1.1.4'
N N 0.0061 0.0033 'International Tables Vol C Tables 4.2.6.8 and 6.1.1.4'
O O 0.0106 0.0060 'International Tables Vol C Tables 4.2.6.8 and 6.1.1.4'
Cl Cl 0.1484 0.1585 'International Tables Vol C Tables 4.2.6.8 and 6.1.1.4'

loop_
_geom_angle_atom_site_label_1
_geom_angle_atom_site_label_2
_geom_angle_atom_site_label_3
_geom_angle
_geom_angle_site_symmetry_1
_geom_angle_site_symmetry_3
C1 N1 C33 126.1(5) . .
C2 N2 C1 110.8(5) . .
C2 N3 C3 112.7(6) . .
C1 N4 C3 115.6(5) . .
C3 N5 C4 130.2(5) . .
C24 N6 C12 131.1(7) . .
C26 N7 C24 116.0(7) . .
C25 N8 C26 111.8(7) . .
C25 N9 C24 117.6(7) . .
C26 N10 C27 124.7(7) . .
N4 C1 N1 120.0(5) . .
N4 C1 N2 125.9(6) . .
N1 C1 N2 114.0(5) . .
N3 C2 N2 131.0(6) . .
N3 C2 Cl1 114.6(5) . .
N2 C2 Cl1 114.4(5) . .
N5 C3 N4 122.5(6) . .
N5 C3 N3 114.2(6) . .
N4 C3 N3 123.2(6) . .
C17 C4 N5 123.9(6) . .
C17 C4 C5 122.3(6) . .
N5 C4 C5 113.8(6) . .
C4 C5 C6 119.7(6) . .
C7 C6 C5 119.2(7) . .
C6 C7 C16 119.8(6) . .
C6 C7 C8 127.6(7) . .
C16 C7 C8 112.5(6) . .
C9 C8 C7 105.5(6) . .
C9 C8 C23 107.0(7) . .
C7 C8 C23 104.8(6) . .
C10 C9 C14 118.1(8) . .
C10 C9 C8 127.6(8) . .
C14 C9 C8 114.0(7) . .
C11 C10 C9 118.4(8) . .
C10 C11 C12 125.1(8) . .
N6 C12 C11 118.0(7) . .
N6 C12 C13 125.6(8) . .
C11 C12 C13 116.3(8) . .
C14 C13 C12 118.9(8) . .
C13 C14 C9 123.2(8) . .
C13 C14 C15 122.2(8) . .
C9 C14 C15 114.7(7) . .
C14 C15 C16 103.7(5) . .
C14 C15 C18 106.1(5) . .
C16 C15 C18 104.8(6) . .
C17 C16 C7 121.1(6) . .
C17 C16 C15 126.3(7) . .
C7 C16 C15 112.6(6) . .
C16 C17 C4 117.8(6) . .
C23 C18 C19 120.4(7) . .
C23 C18 C15 113.3(6) . .
C19 C18 C15 126.3(7) . .
C20 C19 C18 119.6(7) . .
C19 C20 C21 121.2(7) . .
C22 C21 C20 118.6(8) . .
C21 C22 C23 119.3(8) . .
C18 C23 C22 120.8(7) . .
C18 C23 C8 112.9(7) . .
C22 C23 C8 126.3(7) . .
N6 C24 N7 121.0(8) . .
N6 C24 N9 118.5(7) . .
N7 C24 N9 120.5(8) . .
N9 C25 N8 126.8(8) . .
N9 C25 Cl2 118.3(7) . .
N8 C25 Cl2 114.8(7) . .
N7 C26 N10 120.2(8) . .
N7 C26 N8 126.8(8) . .
N10 C26 N8 113.0(8) . .
C40 C27 N10 125.6(8) . .
C40 C27 C28 127.2(8) . .
N10 C27 C28 107.1(7) . .
C29 C28 C27 105.1(7) . .
C38 C29 C28 126.1(8) . .
C38 C29 C30 117.0(7) . .
C28 C29 C30 116.7(7) . .
C31 C30 C46 105.1(6) . .
C31 C30 C29 102.8(6) . .
C46 C30 C29 103.2(6) . .
C36 C31 C32 119.9(6) . .
C36 C31 C30 113.1(6) . .
C32 C31 C30 127.0(7) . .
C33 C32 C31 118.8(6) . .
C34 C33 C32 120.7(5) . .
C34 C33 N1 121.2(6) . .
C32 C33 N1 118.1(5) . .
C33 C34 C35 120.7(7) . .
C36 C35 C34 118.9(6) . .
C35 C36 C31 121.0(6) . .
C35 C36 C37 125.2(6) . .
C31 C36 C37 113.6(6) . .
C38 C37 C41 108.8(7) . .
C38 C37 C36 106.1(5) . .
C41 C37 C36 104.6(5) . .
C39 C38 C29 121.9(8) . .
C39 C38 C37 128.5(8) . .
C29 C38 C37 109.5(7) . .
C40 C39 C38 120.5(9) . .
C39 C40 C27 119.0(10) . .
C42 C41 C46 117.4(8) . .
C42 C41 C37 128.5(8) . .
C46 C41 C37 114.0(6) . .
C43 C42 C41 127.0(9) . .
C42 C43 C44 117.3(8) . .
C43 C44 C45 121.6(9) . .
C46 C45 C44 113.9(9) . .
C41 C46 C45 122.8(7) . .
C41 C46 C30 113.9(7) . .
C45 C46 C30 123.3(8) . .
Cl5 C47 Cl3 109.3(9) . .
Cl5 C47 Cl4 103.9(8) . .
Cl3 C47 Cl4 105.8(7) . .
Cl8 C48 Cl7 107.9(11) . .
Cl8 C48 Cl6 107.2(12) . .
Cl7 C48 Cl6 106.5(11) . .
Cl9 C49 Cl10 110.3(7) . .
Cl12 C50 Cl13 101.2(13) . .
Cl12 C50 Cl11 108.6(19) . .
Cl13 C50 Cl11 109(2) . .
C51 Cl14 Cl16 4.9(12) . 5_566
C51 Cl15 Cl16 2.9(12) . 5_566
C51 Cl16 Cl14 133(10) 5_566 5_566
C51 Cl16 Cl15 25(10) 5_566 5_566
Cl14 Cl16 Cl15 108.7(6) 5_566 5_566
C51 Cl16 Cl16 90(9) 5_566 5_566
Cl14 Cl16 Cl16 122.9(6) 5_566 5_566
Cl15 Cl16 Cl16 107.3(5) 5_566 5_566
C51 Cl16 C51 96(9) 5_566 .
Cl14 Cl16 C51 117.8(9) 5_566 .
Cl15 Cl16 C51 113.2(9) 5_566 .
Cl16 Cl16 C51 6.2(10) 5_566 .
Cl16 C51 Cl14 42(10) 5_566 .
Cl16 C51 Cl15 152(10) 5_566 .
Cl14 C51 Cl15 110.7(19) . .
Cl16 C51 Cl16 84(9) 5_566 .
Cl14 C51 Cl16 114.5(14) . .
Cl15 C51 Cl16 115.2(15) . .
Cl16 C51 C51 78(9) 5_566 5_566
Cl14 C51 C51 109(2) . 5_566
Cl15 C51 C51 121(2) . 5_566
Cl16 C51 C51 6.0(10) . 5_566
C52 Cl17 C52 37.7(17) 2 .
C52 C52 Cl17 82(3) 2 2
C52 C52 Cl18 162(3) 2 .
Cl17 C52 Cl18 104.3(16) 2 .
C52 C52 Cl17 60(3) 2 .
Cl17 C52 Cl17 116.1(17) 2 .
Cl18 C52 Cl17 102.0(16) . .

loop_
_geom_bond_atom_site_label_1
_geom_bond_atom_site_label_2
_geom_bond_distance
_geom_bond_site_symmetry_2
Cl1 C2 1.763(7) .
Cl2 C25 1.753(9) .
N1 C1 1.374(8) .
N1 C33 1.428(7) .
N2 C2 1.329(9) .
N2 C1 1.387(7) .
N3 C2 1.307(10) .
N3 C3 1.410(8) .
N4 C1 1.341(8) .
N4 C3 1.347(8) .
N5 C3 1.332(9) .
N5 C4 1.436(8) .
N6 C24 1.316(11) .
N6 C12 1.407(11) .
N7 C26 1.265(11) .
N7 C24 1.400(10) .
N8 C25 1.351(12) .
N8 C26 1.424(12) .
N9 C25 1.279(11) .
N9 C24 1.388(11) .
N10 C26 1.355(11) .
N10 C27 1.444(11) .
C4 C17 1.386(9) .
C4 C5 1.406(10) .
C5 C6 1.413(9) .
C6 C7 1.387(10) .
C7 C16 1.435(10) .
C7 C8 1.541(9) .
C8 C9 1.447(12) .
C8 C23 1.550(10) .
C9 C10 1.453(11) .
C9 C14 1.406(12) .
C10 C11 1.341(13) .
C11 C12 1.429(12) .
C12 C13 1.451(11) .
C13 C14 1.385(12) .
C14 C15 1.491(10) .
C15 C16 1.543(10) .
C15 C18 1.549(10) .
C16 C17 1.401(9) .
C18 C23 1.402(11) .
C18 C19 1.406(10) .
C19 C20 1.385(11) .
C20 C21 1.451(13) .
C21 C22 1.406(12) .
C22 C23 1.423(11) .
C27 C40 1.342(14) .
C27 C28 1.602(12) .
C28 C29 1.483(12) .
C29 C38 1.416(12) .
C29 C30 1.602(11) .
C30 C31 1.536(11) .
C30 C46 1.550(9) .
C31 C36 1.408(10) .
C31 C32 1.425(8) .
C32 C33 1.387(9) .
C33 C34 1.394(9) .
C34 C35 1.418(8) .
C35 C36 1.373(10) .
C36 C37 1.567(8) .
C37 C38 1.468(11) .
C37 C41 1.563(11) .
C38 C39 1.349(11) .
C39 C40 1.431(15) .
C41 C42 1.370(10) .
C41 C46 1.373(12) .
C42 C43 1.297(12) .
C43 C44 1.408(14) .
C44 C45 1.472(12) .
C45 C46 1.423(13) .
Cl3 C47 1.784(12) .
Cl4 C47 1.796(12) .
Cl5 C47 1.801(17) .
Cl6 C48 1.84(2) .
Cl7 C48 1.792(19) .
Cl8 C48 1.76(2) .
Cl9 C49 1.726(14) .
Cl10 C49 1.796(15) .
Cl11 C50 1.79(3) .
Cl12 C50 1.65(4) .
Cl13 C50 1.78(4) .
Cl14 C51 1.64(3) .
Cl14 Cl16 1.503(11) 5_566
Cl15 C51 1.59(3) .
Cl15 Cl16 1.763(11) 5_566
Cl16 C51 0.19(3) 5_566
Cl16 Cl14 1.502(11) 5_566
Cl16 Cl15 1.763(11) 5_566
Cl16 Cl16 1.797(12) 5_566
Cl16 C51 1.81(2) .
C51 Cl16 0.19(3) 5_566
C51 C51 1.84(5) 5_566
Cl17 C52 1.65(3) 2
Cl17 C52 1.88(3) .
Cl18 C52 1.83(3) .
C52 C52 1.16(5) 2
C52 Cl17 1.65(3) 2
